data_7243103
loop_
_publ_author_name
'Wang, Xiuli'
'Ma, Jianxin'
'Xu, Na'
'Wang, Yue'
'Sun, Jiayu'
'Liu, Guocheng'

_publ_section_title
;
 Three Zn(ii) coordination polymers constructed with a new
 amide-thiophene-derived bis-pyridyl ligand as ultrasensitive luminescent
 sensors for Hg(ii) and purines
;
_journal_issue 27
_journal_name_full CrystEngComm
_journal_page_first 4760
_journal_page_last 4766
_journal_paper_doi 10.1039/D1CE00527H
_journal_volume 23
_journal_year 2021
_chemical_formula_moiety 'C52 H40 N8 O12 S2 Zn2, 2(H2 O)'
_chemical_formula_sum 'C52 H44 N8 O14 S2 Zn2'
_chemical_formula_weight 1199.81
_space_group_crystal_system triclinic
_space_group_IT_number 2
_space_group_name_Hall '-P 1'
_space_group_name_H-M_alt 'P -1'
_atom_sites_solution_hydrogens mixed
_audit_creation_date 2021-04-10
_audit_creation_method
;
Olex2 1.3
(compiled 2020.02.04 svn.rd84adfe8 for OlexSys, GUI svn.r6032)
;
_audit_update_record
;
2021-06-10 deposited with the CCDC.	2021-06-21 downloaded from the CCDC.
;
_cell_angle_alpha 106.2430(10)
_cell_angle_beta 109.7700(10)
_cell_angle_gamma 96.0220(10)
_cell_formula_units_Z 2
_cell_length_a 11.9101(5)
_cell_length_b 14.8958(6)
_cell_length_c 16.5644(7)
_cell_measurement_reflns_used 5977
_cell_measurement_temperature 296.15
_cell_measurement_theta_max 28.34
_cell_measurement_theta_min 2.32
_cell_volume 2589.55(19)
_computing_cell_refinement 'SAINT V8.18C (?, 2016)'
_computing_data_collection 'APEX3 Ver. 2016.5-0 (Bruker-AXS, 2016)'
_computing_data_reduction 'SAINT V8.18C (?, 2016)'
_computing_molecular_graphics 'Olex2 1.3 (Dolomanov et al., 2009)'
_computing_publication_material 'Olex2 1.3 (Dolomanov et al., 2009)'
_computing_structure_refinement 'SHELXL 2018/3 (Sheldrick, 2015)'
_computing_structure_solution 'XT (Sheldrick, 2015a)'
_diffrn_ambient_temperature 296.15
_diffrn_detector_area_resol_mean 7.9
_diffrn_detector_type 'Bruker APEX II'
_diffrn_measured_fraction_theta_full 0.999
_diffrn_measured_fraction_theta_max 0.990
_diffrn_measurement_device 'three-circle diffractometer'
_diffrn_measurement_device_type 'Bruker APEX-II CCD'
_diffrn_measurement_method '\f and \w scans'
_diffrn_radiation_type MoK\a
_diffrn_radiation_wavelength 0.71073
_diffrn_reflns_av_R_equivalents 0.0167
_diffrn_reflns_av_unetI/netI 0.0396
_diffrn_reflns_Laue_measured_fraction_full 0.999
_diffrn_reflns_Laue_measured_fraction_max 0.990
_diffrn_reflns_limit_h_max 15
_diffrn_reflns_limit_h_min -15
_diffrn_reflns_limit_k_max 19
_diffrn_reflns_limit_k_min -13
_diffrn_reflns_limit_l_max 22
_diffrn_reflns_limit_l_min -21
_diffrn_reflns_number 19290
_diffrn_reflns_point_group_measured_fraction_full 0.999
_diffrn_reflns_point_group_measured_fraction_max 0.990
_diffrn_reflns_theta_full 25.242
_diffrn_reflns_theta_max 28.424
_diffrn_reflns_theta_min 1.460
_diffrn_source_current 30.0
_diffrn_source_power 1.2
_diffrn_source_voltage 40.0
_diffrn_standards_number 0
_exptl_absorpt_coefficient_mu 1.083
_exptl_absorpt_correction_T_max 0.87
_exptl_absorpt_correction_T_min 0.86
_exptl_absorpt_correction_type none
_exptl_absorpt_process_details
;
SADABS-2016/2 (Krause et al., 2015) was used for absorption correction.
;
_exptl_crystal_colour colorless
_exptl_crystal_colour_primary colorless
_exptl_crystal_density_diffrn 1.539
_exptl_crystal_density_method 'not measured'
_exptl_crystal_description block
_exptl_crystal_F_000 1232
_exptl_crystal_size_max 0.24
_exptl_crystal_size_mid 0.22
_exptl_crystal_size_min 0.2
_refine_diff_density_max 1.334
_refine_diff_density_min -0.620
_refine_diff_density_rms 0.061
_refine_ls_extinction_method none
_refine_ls_goodness_of_fit_ref 1.018
_refine_ls_hydrogen_treatment constr
_refine_ls_matrix_type full
_refine_ls_number_parameters 736
_refine_ls_number_reflns 12895
_refine_ls_number_restraints 44
_refine_ls_restrained_S_all 1.137
_refine_ls_R_factor_all 0.0686
_refine_ls_R_factor_gt 0.0419
_refine_ls_shift/su_max 0.002
_refine_ls_shift/su_mean 0.000
_refine_ls_structure_factor_coef Fsqd
_refine_ls_weighting_details 'w=1/[\s^2^(Fo^2^)+(0.0474P)^2^+1.2941P] where P=(Fo^2^+2Fc^2^)/3'
_refine_ls_weighting_scheme calc
_refine_ls_wR_factor_gt 0.0963
_refine_ls_wR_factor_ref 0.1077
_reflns_Friedel_coverage 0.000
_reflns_number_gt 9284
_reflns_number_total 12895
_reflns_threshold_expression 'I > 2\s(I)'
_cod_data_source_file d1ce00527h2.cif
_cod_data_source_block 1
_cod_depositor_comments 'Adding full bibliography for 7243103--7243105.cif.'
_cod_database_code 7243103
_shelx_shelxl_version_number 2018/3
_shelx_space_group_comment
;
The symmetry employed for this shelxl refinement is uniquely defined
by the following loop, which should always be used as a source of
symmetry information in preference to the above space-group names.
They are only intended as comments.
;
_shelx_estimated_absorpt_t_max 0.813
_shelx_estimated_absorpt_t_min 0.781
_olex2_refinement_description
;
1. Fixed Uiso
 At 1.2 times of:
  All C(H) groups, All C(H,H) groups, All N(H) groups
 At 1.5 times of:
  All O(H,H) groups
2. Restrained distances
 H11A_$2-H11A
 2.3 with sigma of 0.02
 H11A-H11B_$2
 2.35 with sigma of 0.02
3. Uiso/Uaniso restraints and constraints
Uanis(C44) \\sim Ueq, Uanis(C53) \\sim Ueq, Uanis(C54) \\sim Ueq, Uanis(C52)
\\sim Ueq, Uanis(C48) \\sim Ueq, Uanis(C55) \\sim Ueq: with sigma of 0.01 and
sigma for terminal atoms of 0.02
Uanis(O6) \\sim Ueq: with sigma of 0.001 and sigma for terminal atoms of 0.002
4. Others
 Fixed Sof: C44(0.6) H44(0.6) C48(0.6) H48(0.6) C52(0.6) H52(0.6) C54(0.4)
 H54(0.4) C53(0.4) H53(0.4) C55(0.4) H55(0.4)
5.a Free rotating group:
 O11(H11A,H11B), O13(H13A,H13B)
5.b Secondary CH2 refined with riding coordinates:
 C22(H22A,H22B), C30(H30A,H30B), C32(H32A,H32B), C38(H38A,H38B)
5.c Aromatic/amide H refined with riding coordinates:
 N7(H7), C1(H1), N3(H3), N6(H6), C5(H5), N2(H2), C8(H8), C10(H10), C11(H11),
 C12(H12), C20(H20), C21(H21), C24(H24), C25(H25), C28(H28), C29(H29), C34(H34),
  C36(H36), C37(H37), C39(H39), C40(H40), C41(H41), C43(H43), C44(H44),
 C45(H45), C46(H46), C47(H47), C48(H48), C49(H49), C50(H50), C51(H51), C52(H52),
  C54(H54), C53(H53), C55(H55)
;
_olex2_submission_special_instructions 'No special instructions were received'

loop_
_space_group_symop_operation_xyz
'x, y, z'
'-x, -y, -z'

loop_
_atom_site_label
_atom_site_type_symbol
_atom_site_fract_x
_atom_site_fract_y
_atom_site_fract_z
_atom_site_U_iso_or_equiv
_atom_site_adp_type
_atom_site_occupancy
_atom_site_site_symmetry_order
_atom_site_calc_flag
_atom_site_refinement_flags_posn
_atom_site_refinement_flags_adp
_atom_site_refinement_flags_occupancy
_atom_site_disorder_assembly
_atom_site_disorder_group
Zn2 Zn 0.28452(2) 0.90443(2) 0.53506(2) 0.02993(8) Uani 1 1 d . . . . .
Zn1 Zn 0.23676(2) 0.60724(2) 0.45848(2) 0.03088(8) Uani 1 1 d . . . . .
S1 S 0.80681(9) 0.76059(8) 1.19478(6) 0.0753(3) Uani 1 1 d . . . . .
S2 S -0.28222(9) 0.68368(9) -0.18584(6) 0.0878(4) Uani 1 1 d . . . . .
O1 O 0.06927(14) 0.63291(12) 0.41572(12) 0.0389(4) Uani 1 1 d . . . . .
O4 O 0.45070(14) 0.87173(12) 0.56866(13) 0.0414(4) Uani 1 1 d . . . . .
O9 O -0.16347(15) 0.99785(12) 0.47336(13) 0.0393(4) Uani 1 1 d . . . . .
O10 O -0.35989(15) 0.93464(13) 0.40986(14) 0.0470(5) Uani 1 1 d . . . . .
O3 O 0.13571(15) 0.78913(13) 0.48151(14) 0.0481(5) Uani 1 1 d . . . . .
N5 N 0.26845(17) 0.89235(14) 0.39935(14) 0.0346(5) Uani 1 1 d . . . . .
O7 O 0.50963(18) 0.51577(16) 0.91097(14) 0.0573(5) Uani 1 1 d . . . . .
O14 O -0.0654(2) 0.99013(16) 0.06466(16) 0.0587(6) Uani 1 1 d . . . . .
O5 O 0.6887(2) 0.50902(14) 0.54173(15) 0.0576(6) Uani 1 1 d . . . . .
N1 N 0.24398(18) 0.62225(16) 0.59399(14) 0.0396(5) Uani 1 1 d . . . . .
O2 O 0.38948(16) 0.71478(14) 0.52222(16) 0.0597(6) Uani 1 1 d . . . . .
N8 N -0.28185(18) 1.08652(16) 0.33218(14) 0.0381(5) Uani 1 1 d . . . . .
O8 O 0.50766(19) 0.82459(16) 0.98651(15) 0.0609(6) Uani 1 1 d . . . . .
N7 N -0.2698(2) 0.95624(18) 0.01976(16) 0.0487(6) Uani 1 1 d . . . . .
H7 H -0.336591 0.912936 -0.008574 0.058 Uiso 1 1 calc R U . . .
C1 C -0.10306(19) 0.81828(15) 0.43727(15) 0.0263(4) Uani 1 1 d . . . . .
H1 H -0.040152 0.872507 0.460845 0.032 Uiso 1 1 calc R U . . .
N4 N 0.73653(19) 0.39247(16) 0.66449(15) 0.0420(5) Uani 1 1 d . . . . .
C2 C -0.07638(19) 0.72778(16) 0.42135(16) 0.0291(5) Uani 1 1 d . . . . .
N3 N 0.6923(2) 0.47935(18) 0.96456(16) 0.0507(6) Uani 1 1 d . . . . .
H3 H 0.765832 0.497568 1.004888 0.061 Uiso 1 1 calc R U . . .
C3 C 0.05298(19) 0.71748(15) 0.44128(14) 0.0246(4) Uani 1 1 d . . . . .
C4 C 0.5996(2) 0.77813(16) 0.58555(17) 0.0331(5) Uani 1 1 d . . . . .
N6 N 0.1023(2) 0.88178(18) 0.06951(16) 0.0491(6) Uani 1 1 d . . . . .
H6 H 0.065534 0.928103 0.065937 0.059 Uiso 1 1 calc R U . . .
C5 C 0.6266(2) 0.68782(16) 0.57369(17) 0.0315(5) Uani 1 1 d . . . . .
H5 H 0.563331 0.633466 0.546624 0.038 Uiso 1 1 calc R U . . .
N2 N 0.4125(2) 0.66905(19) 0.93391(15) 0.0487(6) Uani 1 1 d . . . . .
H2 H 0.418611 0.612498 0.935511 0.058 Uiso 1 1 calc R U . . .
C6 C 0.46902(19) 0.78815(16) 0.55580(15) 0.0273(5) Uani 1 1 d . . . . .
C7 C -0.2509(2) 0.92607(17) 0.43482(17) 0.0341(5) Uani 1 1 d . . . . .
O12 O 0.0947(2) 0.72580(18) 0.01550(18) 0.0849(8) Uani 1 1 d . . . . .
C8 C 0.3633(2) 0.89575(18) 0.37354(18) 0.0367(6) Uani 1 1 d . . . . .
H8 H 0.439844 0.897300 0.414822 0.044 Uiso 1 1 calc R U . . .
C9 C -0.2231(2) 0.82812(16) 0.41815(18) 0.0347(5) Uani 1 1 d . . . . .
C10 C 0.1409(2) 0.89035(19) 0.25225(17) 0.0394(6) Uani 1 1 d . . . . .
H10 H 0.063069 0.887681 0.211917 0.047 Uiso 1 1 calc R U . . .
C11 C 0.3524(2) 0.89704(19) 0.28863(18) 0.0394(6) Uani 1 1 d . . . . .
H11 H 0.420731 0.899127 0.273402 0.047 Uiso 1 1 calc R U . . .
C12 C 0.1588(2) 0.88949(19) 0.33811(18) 0.0387(6) Uani 1 1 d . . . . .
H12 H 0.091759 0.886793 0.354864 0.046 Uiso 1 1 calc R U . . .
C13 C 0.6185(2) 0.7192(2) 1.04747(17) 0.0416(6) Uani 1 1 d . . . . .
C14 C 0.2812(2) 0.6597(2) 0.77714(18) 0.0413(6) Uani 1 1 d . . . . .
C15 C 0.6832(2) 0.38595(19) 0.81437(19) 0.0437(6) Uani 1 1 d . . . . .
C16 C 0.2397(2) 0.89525(18) 0.22569(18) 0.0373(5) Uani 1 1 d . . . . .
C17 C 0.5085(2) 0.7409(2) 0.98507(18) 0.0436(6) Uani 1 1 d . . . . .
C18 C -0.1638(3) 0.9329(2) 0.01817(18) 0.0437(6) Uani 1 1 d . . . . .
C19 C -0.2759(2) 1.0645(2) 0.16119(19) 0.0431(6) Uani 1 1 d . . . . .
O11 O 0.0587(2) 0.5293(2) -0.0553(2) 0.0966(9) Uani 1 1 d G . . . .
H11A H -0.008047 0.488766 -0.073490 0.145 Uiso 1 1 d DG U . . .
H11B H 0.046050 0.581716 -0.026819 0.145 Uiso 1 1 d G U . . .
C20 C 0.3491(2) 0.6179(2) 0.65483(19) 0.0498(7) Uani 1 1 d . . . . .
H20 H 0.410895 0.602041 0.634796 0.060 Uiso 1 1 calc R U . . .
C21 C -0.1703(2) 0.64702(18) 0.3884(2) 0.0554(9) Uani 1 1 d . . . . .
H21 H -0.153026 0.586349 0.378035 0.066 Uiso 1 1 calc R U . . .
C22 C -0.2735(3) 1.0531(2) 0.0683(2) 0.0517(7) Uani 1 1 d . . . . .
H22A H -0.345627 1.069878 0.032171 0.062 Uiso 1 1 calc R U . . .
H22B H -0.202326 1.097365 0.075315 0.062 Uiso 1 1 calc R U . . .
C23 C 0.6165(3) 0.5394(2) 0.96723(18) 0.0447(6) Uani 1 1 d . . . . .
C24 C 0.1569(2) 0.6433(2) 0.6247(2) 0.0507(7) Uani 1 1 d . . . . .
H24 H 0.081971 0.644938 0.583579 0.061 Uiso 1 1 calc R U . . .
C25 C 0.7785(3) 0.3502(2) 0.7986(2) 0.0526(7) Uani 1 1 d . . . . .
H25 H 0.827291 0.323630 0.838452 0.063 Uiso 1 1 calc R U . . .
C26 C -0.1772(3) 0.8362(2) -0.04638(18) 0.0458(7) Uani 1 1 d . . . . .
C27 C -0.0873(3) 0.7775(2) -0.04649(19) 0.0517(7) Uani 1 1 d . . . . .
C28 C 0.8010(3) 0.3542(2) 0.7240(2) 0.0507(7) Uani 1 1 d . . . . .
H28 H 0.865117 0.328728 0.714015 0.061 Uiso 1 1 calc R U . . .
C29 C 0.6874(3) 0.7917(2) 1.12675(19) 0.0549(8) Uani 1 1 d . . . . .
H29 H 0.670488 0.852316 1.141909 0.066 Uiso 1 1 calc R U . . .
C30 C 0.6549(3) 0.3845(2) 0.8960(2) 0.0541(7) Uani 1 1 d . . . . .
H30A H 0.567733 0.360810 0.876804 0.065 Uiso 1 1 calc R U . . .
H30B H 0.697005 0.340925 0.922334 0.065 Uiso 1 1 calc R U . . .
C31 C 0.7465(2) 0.67817(18) 0.6017(2) 0.0456(7) Uani 1 1 d . . . . .
C32 C 0.2273(3) 0.9027(2) 0.1344(2) 0.0527(7) Uani 1 1 d . . . . .
H32A H 0.266830 0.967145 0.143641 0.063 Uiso 1 1 calc R U . . .
H32B H 0.270544 0.858867 0.108426 0.063 Uiso 1 1 calc R U . . .
C33 C 0.6664(2) 0.6340(2) 1.04222(17) 0.0436(6) Uani 1 1 d . . . . .
C34 C 0.3708(2) 0.6356(2) 0.74519(19) 0.0515(7) Uani 1 1 d . . . . .
H34 H 0.445420 0.631281 0.784723 0.062 Uiso 1 1 calc R U . . .
C35 C 0.7736(3) 0.5800(2) 0.5896(3) 0.0548(8) Uani 1 1 d . . . . .
C36 C -0.1804(2) 1.0780(2) 0.3162(2) 0.0526(8) Uani 1 1 d . . . . .
H36 H -0.110268 1.079449 0.363977 0.063 Uiso 1 1 calc R U . . .
C37 C 0.1726(3) 0.6625(2) 0.7142(2) 0.0540(8) Uani 1 1 d . . . . .
H37 H 0.109165 0.677662 0.732410 0.065 Uiso 1 1 calc R U . . .
C38 C 0.2971(3) 0.6813(3) 0.87506(19) 0.0534(8) Uani 1 1 d . . . . .
H38A H 0.290351 0.746911 0.898978 0.064 Uiso 1 1 calc R U . . .
H38B H 0.230712 0.639832 0.877483 0.064 Uiso 1 1 calc R U . . .
C39 C -0.3809(3) 1.0730(3) 0.1773(2) 0.0616(9) Uani 1 1 d . . . . .
H39 H -0.452286 1.071636 0.130531 0.074 Uiso 1 1 calc R U . . .
C40 C -0.1738(3) 1.0673(2) 0.2333(2) 0.0556(8) Uani 1 1 d . . . . .
H40 H -0.100626 1.061795 0.225772 0.067 Uiso 1 1 calc R U . . .
C41 C 0.6438(3) 0.4261(3) 0.6798(2) 0.0547(8) Uani 1 1 d . . . . .
H41 H 0.596096 0.452055 0.638758 0.066 Uiso 1 1 calc R U . . .
C42 C 0.0437(3) 0.7941(2) 0.01606(19) 0.0519(7) Uani 1 1 d . . . . .
C43 C -0.3802(3) 1.0834(3) 0.2626(2) 0.0562(8) Uani 1 1 d . . . . .
H43 H -0.452431 1.088565 0.271763 0.067 Uiso 1 1 calc R U . . .
C44 C 0.6932(8) 0.8579(7) 0.6122(5) 0.0373(16) Uani 0.6 1 d . U P A 1
H44 H 0.675498 0.917698 0.614394 0.045 Uiso 0.6 1 calc R U P A 1
C45 C 0.6150(3) 0.4246(3) 0.7521(2) 0.0568(8) Uani 1 1 d . . . . .
H45 H 0.549480 0.449473 0.759789 0.068 Uiso 1 1 calc R U . . .
C46 C -0.1356(3) 0.6938(3) -0.1181(2) 0.0761(11) Uani 1 1 d . . . . .
H46 H -0.092022 0.646610 -0.128816 0.091 Uiso 1 1 calc R U . . .
C47 C -0.3160(2) 0.7473(2) 0.3852(3) 0.0611(9) Uani 1 1 d . . . . .
H47 H -0.396482 0.753430 0.372629 0.073 Uiso 1 1 calc R U . . .
C48 C 0.8390(7) 0.7560(6) 0.6267(5) 0.0431(16) Uani 0.6 1 d . U P A 1
H48 H 0.918694 0.748247 0.637762 0.052 Uiso 0.6 1 calc R U P A 1
O13 O 0.0395(4) 0.5066(3) -0.2338(3) 0.1301(14) Uani 1 1 d G . . . .
H13A H 0.037973 0.515450 -0.181205 0.195 Uiso 1 1 d G U . . .
H13B H 0.029863 0.446261 -0.256516 0.195 Uiso 1 1 d G U . . .
C49 C 0.7686(3) 0.6486(3) 1.1183(2) 0.0633(9) Uani 1 1 d . . . . .
H49 H 0.812659 0.601771 1.127145 0.076 Uiso 1 1 calc R U . . .
C50 C -0.2847(3) 0.7916(3) -0.1195(2) 0.0608(9) Uani 1 1 d . . . . .
H50 H -0.352964 0.818512 -0.131540 0.073 Uiso 1 1 calc R U . . .
C51 C -0.2894(3) 0.6570(2) 0.3709(3) 0.0790(13) Uani 1 1 d . . . . .
H51 H -0.352023 0.603031 0.349553 0.095 Uiso 1 1 calc R U . . .
C52 C 0.8132(6) 0.8468(5) 0.6354(4) 0.0477(15) Uani 0.6 1 d . U P A 1
H52 H 0.876766 0.900173 0.656870 0.057 Uiso 0.6 1 calc R U P A 1
C54 C 0.8142(10) 0.8506(8) 0.6824(8) 0.065(3) Uani 0.4 1 d . U P A 2
H54 H 0.876485 0.905150 0.717154 0.078 Uiso 0.4 1 calc R U P A 2
C53 C 0.6945(13) 0.8585(11) 0.6472(8) 0.049(3) Uani 0.4 1 d . U P A 2
H53 H 0.675626 0.918141 0.664225 0.058 Uiso 0.4 1 calc R U P A 2
C55 C 0.8403(11) 0.7621(10) 0.6659(8) 0.055(3) Uani 0.4 1 d . U P A 2
H55 H 0.918768 0.755408 0.696075 0.066 Uiso 0.4 1 calc R U P A 2
O6 O 0.8792(2) 0.57295(19) 0.6283(2) 0.0905(8) Uani 1 1 d . U . . .

loop_
_atom_site_aniso_label
_atom_site_aniso_U_11
_atom_site_aniso_U_22
_atom_site_aniso_U_33
_atom_site_aniso_U_23
_atom_site_aniso_U_13
_atom_site_aniso_U_12
Zn2 0.02281(13) 0.02643(14) 0.04011(16) 0.00989(12) 0.01028(11) 0.01353(10)
Zn1 0.02424(13) 0.02579(14) 0.04088(16) 0.00920(12) 0.00980(11) 0.01338(10)
S1 0.0696(6) 0.0782(6) 0.0435(5) 0.0074(4) -0.0091(4) 0.0155(5)
S2 0.0705(6) 0.1029(8) 0.0512(5) -0.0115(5) 0.0041(4) 0.0294(6)
O1 0.0282(8) 0.0319(9) 0.0493(10) 0.0064(8) 0.0088(7) 0.0178(7)
O4 0.0276(8) 0.0369(10) 0.0600(11) 0.0164(9) 0.0136(8) 0.0196(7)
O9 0.0337(9) 0.0242(8) 0.0562(11) 0.0086(8) 0.0151(8) 0.0114(7)
O10 0.0289(9) 0.0397(10) 0.0749(13) 0.0185(10) 0.0197(9) 0.0214(8)
O3 0.0237(8) 0.0331(10) 0.0797(14) 0.0153(10) 0.0132(9) 0.0075(7)
N5 0.0257(9) 0.0331(11) 0.0408(11) 0.0093(9) 0.0092(8) 0.0104(8)
O7 0.0484(12) 0.0593(13) 0.0487(12) 0.0093(10) 0.0075(10) 0.0101(10)
O14 0.0546(13) 0.0521(13) 0.0776(15) 0.0206(12) 0.0341(12) 0.0187(11)
O5 0.0913(17) 0.0266(10) 0.0701(14) 0.0182(10) 0.0431(13) 0.0286(11)
N1 0.0321(11) 0.0456(13) 0.0418(12) 0.0159(10) 0.0117(9) 0.0168(9)
O2 0.0251(9) 0.0425(11) 0.0904(16) 0.0132(11) 0.0067(10) -0.0006(8)
N8 0.0307(10) 0.0409(12) 0.0429(12) 0.0133(10) 0.0136(9) 0.0125(9)
O8 0.0540(13) 0.0552(13) 0.0697(14) 0.0252(12) 0.0143(11) 0.0168(10)
N7 0.0499(13) 0.0574(15) 0.0473(13) 0.0202(12) 0.0238(11) 0.0231(12)
C1 0.0219(10) 0.0218(10) 0.0336(12) 0.0080(9) 0.0089(9) 0.0077(8)
N4 0.0379(11) 0.0435(13) 0.0467(13) 0.0133(11) 0.0187(10) 0.0142(10)
C2 0.0217(10) 0.0256(11) 0.0398(13) 0.0100(10) 0.0104(9) 0.0115(9)
N3 0.0510(14) 0.0572(16) 0.0443(13) 0.0146(12) 0.0196(11) 0.0161(12)
C3 0.0246(10) 0.0261(11) 0.0261(11) 0.0111(9) 0.0096(9) 0.0116(9)
C4 0.0232(10) 0.0216(11) 0.0493(14) 0.0072(10) 0.0103(10) 0.0098(9)
N6 0.0503(14) 0.0550(15) 0.0469(14) 0.0249(12) 0.0152(11) 0.0228(12)
C5 0.0285(11) 0.0198(11) 0.0476(14) 0.0091(10) 0.0171(10) 0.0095(9)
N2 0.0419(13) 0.0583(15) 0.0425(13) 0.0206(12) 0.0088(10) 0.0120(11)
C6 0.0225(10) 0.0319(12) 0.0277(11) 0.0092(10) 0.0094(9) 0.0098(9)
C7 0.0288(11) 0.0304(12) 0.0482(14) 0.0136(11) 0.0178(11) 0.0162(10)
O12 0.0757(17) 0.0651(16) 0.0909(19) 0.0149(14) 0.0060(14) 0.0411(14)
C8 0.0243(11) 0.0362(13) 0.0459(15) 0.0117(12) 0.0094(10) 0.0105(10)
C9 0.0261(11) 0.0244(11) 0.0528(15) 0.0106(11) 0.0143(11) 0.0121(9)
C10 0.0258(11) 0.0446(15) 0.0411(14) 0.0131(12) 0.0054(10) 0.0094(10)
C11 0.0298(12) 0.0392(14) 0.0512(16) 0.0155(12) 0.0169(11) 0.0106(10)
C12 0.0246(11) 0.0452(15) 0.0450(15) 0.0141(12) 0.0115(10) 0.0118(10)
C13 0.0413(14) 0.0509(16) 0.0324(13) 0.0150(12) 0.0133(11) 0.0091(12)
C14 0.0339(13) 0.0457(15) 0.0426(14) 0.0155(12) 0.0114(11) 0.0110(11)
C15 0.0465(15) 0.0360(14) 0.0456(15) 0.0079(12) 0.0204(13) 0.0039(12)
C16 0.0355(13) 0.0311(13) 0.0445(14) 0.0131(11) 0.0136(11) 0.0095(10)
C17 0.0442(15) 0.0543(18) 0.0354(14) 0.0169(13) 0.0167(12) 0.0134(13)
C18 0.0516(16) 0.0547(17) 0.0410(15) 0.0265(14) 0.0252(13) 0.0243(14)
C19 0.0466(15) 0.0432(15) 0.0495(16) 0.0205(13) 0.0232(13) 0.0212(12)
O11 0.0721(18) 0.0792(19) 0.114(2) 0.0179(18) 0.0169(16) 0.0196(15)
C20 0.0343(14) 0.071(2) 0.0484(16) 0.0216(15) 0.0150(12) 0.0272(14)
C21 0.0319(13) 0.0211(12) 0.103(3) 0.0128(14) 0.0187(15) 0.0112(10)
C22 0.0618(18) 0.0573(18) 0.0561(18) 0.0312(15) 0.0318(15) 0.0316(15)
C23 0.0498(16) 0.0509(17) 0.0375(14) 0.0190(13) 0.0180(13) 0.0123(13)
C24 0.0324(13) 0.077(2) 0.0516(17) 0.0319(16) 0.0147(12) 0.0265(14)
C25 0.0676(19) 0.0445(16) 0.0604(19) 0.0258(15) 0.0312(16) 0.0275(15)
C26 0.0545(16) 0.0595(18) 0.0329(14) 0.0208(13) 0.0206(12) 0.0243(14)
C27 0.0568(17) 0.0597(19) 0.0379(15) 0.0131(14) 0.0161(13) 0.0260(15)
C28 0.0563(17) 0.0489(17) 0.0645(19) 0.0269(15) 0.0331(15) 0.0289(14)
C29 0.0587(18) 0.0566(19) 0.0400(16) 0.0144(14) 0.0095(14) 0.0117(15)
C30 0.0656(19) 0.0503(18) 0.0546(18) 0.0208(15) 0.0302(16) 0.0134(15)
C31 0.0415(14) 0.0285(13) 0.079(2) 0.0235(14) 0.0288(14) 0.0220(11)
C32 0.0479(16) 0.063(2) 0.0549(18) 0.0281(16) 0.0211(14) 0.0158(14)
C33 0.0441(14) 0.0519(17) 0.0343(14) 0.0161(13) 0.0131(12) 0.0113(13)
C34 0.0310(13) 0.073(2) 0.0464(16) 0.0195(15) 0.0081(12) 0.0202(13)
C35 0.0565(18) 0.0428(17) 0.100(3) 0.0403(18) 0.0514(18) 0.0386(15)
C36 0.0322(13) 0.074(2) 0.0464(16) 0.0140(15) 0.0122(12) 0.0185(14)
C37 0.0387(15) 0.083(2) 0.0561(18) 0.0334(17) 0.0235(13) 0.0324(15)
C38 0.0399(15) 0.074(2) 0.0433(16) 0.0184(15) 0.0120(12) 0.0183(14)
C39 0.0471(17) 0.099(3) 0.0535(18) 0.0381(19) 0.0202(14) 0.0379(18)
C40 0.0393(15) 0.078(2) 0.0544(18) 0.0174(17) 0.0248(14) 0.0211(15)
C41 0.0397(15) 0.082(2) 0.0491(17) 0.0269(16) 0.0173(13) 0.0292(15)
C42 0.0581(18) 0.0581(19) 0.0403(16) 0.0165(15) 0.0155(14) 0.0282(15)
C43 0.0398(15) 0.090(2) 0.0564(18) 0.0371(18) 0.0240(14) 0.0339(16)
C44 0.029(2) 0.026(2) 0.055(4) 0.012(3) 0.012(3) 0.0122(19)
C45 0.0377(15) 0.087(2) 0.0513(17) 0.0237(17) 0.0202(13) 0.0265(15)
C46 0.074(2) 0.078(3) 0.055(2) -0.0009(19) 0.0124(18) 0.038(2)
C47 0.0220(12) 0.0361(15) 0.117(3) 0.0186(17) 0.0214(15) 0.0113(11)
C48 0.028(2) 0.040(3) 0.064(4) 0.018(3) 0.017(3) 0.018(2)
O13 0.142(3) 0.106(3) 0.112(3) 0.007(2) 0.054(3) -0.030(3)
C49 0.0581(19) 0.068(2) 0.0497(18) 0.0164(17) 0.0040(15) 0.0220(17)
C50 0.0566(18) 0.080(2) 0.0448(17) 0.0161(17) 0.0185(15) 0.0303(17)
C51 0.0271(14) 0.0320(15) 0.158(4) 0.020(2) 0.0219(19) 0.0050(12)
C52 0.024(2) 0.035(3) 0.076(4) 0.017(3) 0.012(3) 0.0072(19)
C54 0.032(4) 0.035(4) 0.098(7) 0.013(5) -0.003(5) 0.008(3)
C53 0.032(4) 0.024(4) 0.071(7) 0.006(5) 0.004(5) 0.013(3)
C55 0.025(4) 0.040(4) 0.088(7) 0.014(6) 0.009(5) 0.017(3)
O6 0.0736(10) 0.0704(10) 0.1345(12) 0.0410(8) 0.0363(8) 0.0396(8)

loop_
_atom_type_symbol
_atom_type_description
_atom_type_scat_dispersion_real
_atom_type_scat_dispersion_imag
_atom_type_scat_source
C C 0.0033 0.0016 'International Tables Vol C Tables 4.2.6.8 and 6.1.1.4'
H H 0.0000 0.0000 'International Tables Vol C Tables 4.2.6.8 and 6.1.1.4'
N N 0.0061 0.0033 'International Tables Vol C Tables 4.2.6.8 and 6.1.1.4'
O O 0.0106 0.0060 'International Tables Vol C Tables 4.2.6.8 and 6.1.1.4'
S S 0.1246 0.1234 'International Tables Vol C Tables 4.2.6.8 and 6.1.1.4'
Zn Zn 0.2839 1.4301 'International Tables Vol C Tables 4.2.6.8 and 6.1.1.4'

loop_
_geom_angle_atom_site_label_1
_geom_angle_atom_site_label_2
_geom_angle_atom_site_label_3
_geom_angle
_geom_angle_site_symmetry_1
_geom_angle_site_symmetry_3
_geom_angle_publ_flag
O4 Zn2 O9 153.75(7) . 2_576 ?
O4 Zn2 O10 94.55(7) . 2_576 ?
O4 Zn2 O3 115.78(7) . . ?
O4 Zn2 N5 93.34(7) . . ?
O4 Zn2 N8 91.59(8) . 2_576 ?
O9 Zn2 O10 59.20(6) 2_576 2_576 ?
O9 Zn2 N8 88.27(7) 2_576 2_576 ?
O3 Zn2 O9 90.41(7) . 2_576 ?
O3 Zn2 O10 149.33(6) . 2_576 ?
O3 Zn2 N5 89.43(8) . . ?
O3 Zn2 N8 86.30(8) . 2_576 ?
N5 Zn2 O9 88.36(7) . 2_576 ?
N5 Zn2 O10 93.47(8) . 2_576 ?
N5 Zn2 N8 174.54(7) . 2_576 ?
N8 Zn2 O10 88.50(8) 2_576 2_576 ?
O1 Zn1 O5 137.05(9) . 2_666 ?
O1 Zn1 N1 93.90(7) . . ?
O1 Zn1 O2 121.98(8) . . ?
O1 Zn1 N4 93.73(8) . 2_666 ?
O5 Zn1 N1 88.82(8) 2_666 . ?
O5 Zn1 O2 100.97(9) 2_666 . ?
O5 Zn1 N4 90.46(8) 2_666 2_666 ?
N1 Zn1 N4 169.54(8) . 2_666 ?
O2 Zn1 N1 85.52(9) . . ?
O2 Zn1 N4 84.37(9) . 2_666 ?
C29 S1 C49 91.41(16) . . ?
C50 S2 C46 91.18(16) . . ?
C3 O1 Zn1 120.43(14) . . ?
C6 O4 Zn2 124.97(15) . . ?
C7 O9 Zn2 92.36(13) . 2_576 ?
C7 O10 Zn2 86.96(14) . 2_576 ?
C3 O3 Zn2 171.99(18) . . ?
C8 N5 Zn2 123.92(16) . . ?
C8 N5 C12 117.3(2) . . ?
C12 N5 Zn2 118.52(16) . . ?
C35 O5 Zn1 106.26(18) . 2_666 ?
C20 N1 Zn1 117.25(17) . . ?
C24 N1 Zn1 125.95(17) . . ?
C24 N1 C20 116.6(2) . . ?
C6 O2 Zn1 169.89(19) . . ?
C36 N8 Zn2 120.45(18) . 2_576 ?
C43 N8 Zn2 122.76(18) . 2_576 ?
C43 N8 C36 116.7(2) . . ?
C18 N7 H7 119.3 . . ?
C18 N7 C22 121.5(3) . . ?
C22 N7 H7 119.3 . . ?
C2 C1 H1 119.8 . . ?
C9 C1 H1 119.8 . . ?
C9 C1 C2 120.4(2) . . ?
C28 N4 Zn1 124.79(18) . 2_666 ?
C41 N4 Zn1 118.70(19) . 2_666 ?
C41 N4 C28 116.3(2) . . ?
C1 C2 C3 120.2(2) . . ?
C21 C2 C1 119.6(2) . . ?
C21 C2 C3 120.2(2) . . ?
C23 N3 H3 118.8 . . ?
C23 N3 C30 122.4(3) . . ?
C30 N3 H3 118.8 . . ?
O1 C3 C2 116.78(19) . . ?
O3 C3 O1 124.1(2) . . ?
O3 C3 C2 119.15(19) . . ?
C5 C4 C6 120.3(2) . . ?
C5 C4 C44 119.4(4) . . ?
C5 C4 C53 117.6(6) . . ?
C44 C4 C6 119.6(4) . . ?
C53 C4 C6 119.8(6) . . ?
C32 N6 H6 119.1 . . ?
C42 N6 H6 119.1 . . ?
C42 N6 C32 121.8(3) . . ?
C4 C5 H5 119.7 . . ?
C31 C5 C4 120.6(2) . . ?
C31 C5 H5 119.7 . . ?
C17 N2 H2 118.5 . . ?
C17 N2 C38 123.0(3) . . ?
C38 N2 H2 118.5 . . ?
O4 C6 C4 117.2(2) . . ?
O2 C6 O4 125.3(2) . . ?
O2 C6 C4 117.4(2) . . ?
O9 C7 Zn2 58.04(12) . 2_576 ?
O9 C7 O10 121.5(2) . . ?
O9 C7 C9 118.63(19) . . ?
O10 C7 Zn2 63.43(13) . 2_576 ?
O10 C7 C9 119.9(2) . . ?
C9 C7 Zn2 176.56(17) . 2_576 ?
N5 C8 H8 118.6 . . ?
N5 C8 C11 122.8(2) . . ?
C11 C8 H8 118.6 . . ?
C1 C9 C7 119.9(2) . . ?
C47 C9 C1 119.5(2) . . ?
C47 C9 C7 120.6(2) . . ?
C12 C10 H10 120.2 . . ?
C12 C10 C16 119.6(2) . . ?
C16 C10 H10 120.2 . . ?
C8 C11 H11 120.0 . . ?
C8 C11 C16 120.0(2) . . ?
C16 C11 H11 120.0 . . ?
N5 C12 C10 123.2(2) . . ?
N5 C12 H12 118.4 . . ?
C10 C12 H12 118.4 . . ?
C29 C13 C17 116.2(3) . . ?
C29 C13 C33 111.2(2) . . ?
C33 C13 C17 132.6(2) . . ?
C34 C14 C38 123.4(2) . . ?
C37 C14 C34 116.7(3) . . ?
C37 C14 C38 119.9(2) . . ?
C25 C15 C30 121.7(3) . . ?
C25 C15 C45 116.8(3) . . ?
C45 C15 C30 121.4(3) . . ?
C10 C16 C32 122.1(2) . . ?
C11 C16 C10 117.1(2) . . ?
C11 C16 C32 120.8(2) . . ?
O8 C17 N2 122.6(3) . . ?
O8 C17 C13 119.9(3) . . ?
N2 C17 C13 117.3(3) . . ?
O14 C18 N7 121.0(3) . . ?
O14 C18 C26 123.8(2) . . ?
N7 C18 C26 115.1(3) . . ?
C39 C19 C22 121.2(3) . . ?
C40 C19 C22 121.8(2) . . ?
C40 C19 C39 117.0(3) . . ?
H11A O11 H11B 104.5 . . ?
N1 C20 H20 118.2 . . ?
N1 C20 C34 123.5(2) . . ?
C34 C20 H20 118.2 . . ?
C2 C21 H21 120.0 . . ?
C51 C21 C2 119.9(2) . . ?
C51 C21 H21 120.0 . . ?
N7 C22 C19 113.1(2) . . ?
N7 C22 H22A 109.0 . . ?
N7 C22 H22B 109.0 . . ?
C19 C22 H22A 109.0 . . ?
C19 C22 H22B 109.0 . . ?
H22A C22 H22B 107.8 . . ?
O7 C23 N3 120.9(3) . . ?
O7 C23 C33 122.3(3) . . ?
N3 C23 C33 116.7(3) . . ?
N1 C24 H24 118.5 . . ?
N1 C24 C37 123.0(2) . . ?
C37 C24 H24 118.5 . . ?
C15 C25 H25 120.3 . . ?
C28 C25 C15 119.4(3) . . ?
C28 C25 H25 120.3 . . ?
C27 C26 C18 129.1(3) . . ?
C50 C26 C18 120.6(3) . . ?
C50 C26 C27 110.3(3) . . ?
C26 C27 C42 131.6(3) . . ?
C46 C27 C26 110.8(3) . . ?
C46 C27 C42 117.6(3) . . ?
N4 C28 C25 123.9(3) . . ?
N4 C28 H28 118.0 . . ?
C25 C28 H28 118.0 . . ?
S1 C29 H29 123.3 . . ?
C13 C29 S1 113.3(2) . . ?
C13 C29 H29 123.3 . . ?
N3 C30 C15 111.6(2) . . ?
N3 C30 H30A 109.3 . . ?
N3 C30 H30B 109.3 . . ?
C15 C30 H30A 109.3 . . ?
C15 C30 H30B 109.3 . . ?
H30A C30 H30B 108.0 . . ?
C5 C31 C35 119.7(2) . . ?
C5 C31 C55 117.7(5) . . ?
C48 C31 C5 119.6(4) . . ?
C48 C31 C35 119.9(4) . . ?
C55 C31 C35 119.9(6) . . ?
N6 C32 C16 114.6(2) . . ?
N6 C32 H32A 108.6 . . ?
N6 C32 H32B 108.6 . . ?
C16 C32 H32A 108.6 . . ?
C16 C32 H32B 108.6 . . ?
H32A C32 H32B 107.6 . . ?
C13 C33 C23 127.6(2) . . ?
C49 C33 C13 110.9(3) . . ?
C49 C33 C23 121.5(3) . . ?
C14 C34 H34 120.2 . . ?
C20 C34 C14 119.6(2) . . ?
C20 C34 H34 120.2 . . ?
O5 C35 C31 118.7(3) . . ?
O6 C35 O5 122.4(3) . . ?
O6 C35 C31 119.0(3) . . ?
N8 C36 H36 118.2 . . ?
N8 C36 C40 123.6(3) . . ?
C40 C36 H36 118.2 . . ?
C14 C37 H37 119.7 . . ?
C24 C37 C14 120.5(2) . . ?
C24 C37 H37 119.7 . . ?
N2 C38 C14 114.9(2) . . ?
N2 C38 H38A 108.6 . . ?
N2 C38 H38B 108.6 . . ?
C14 C38 H38A 108.6 . . ?
C14 C38 H38B 108.6 . . ?
H38A C38 H38B 107.5 . . ?
C19 C39 H39 120.1 . . ?
C43 C39 C19 119.9(3) . . ?
C43 C39 H39 120.1 . . ?
C19 C40 H40 120.2 . . ?
C36 C40 C19 119.7(3) . . ?
C36 C40 H40 120.2 . . ?
N4 C41 H41 118.3 . . ?
N4 C41 C45 123.4(3) . . ?
C45 C41 H41 118.3 . . ?
N6 C42 C27 118.7(3) . . ?
O12 C42 N6 121.4(3) . . ?
O12 C42 C27 119.9(3) . . ?
N8 C43 C39 123.2(3) . . ?
N8 C43 H43 118.4 . . ?
C39 C43 H43 118.4 . . ?
C4 C44 H44 120.5 . . ?
C52 C44 C4 119.1(8) . . ?
C52 C44 H44 120.5 . . ?
C15 C45 H45 120.0 . . ?
C41 C45 C15 120.1(3) . . ?
C41 C45 H45 120.0 . . ?
S2 C46 H46 123.1 . . ?
C27 C46 S2 113.8(3) . . ?
C27 C46 H46 123.1 . . ?
C9 C47 H47 119.9 . . ?
C9 C47 C51 120.2(2) . . ?
C51 C47 H47 119.9 . . ?
C31 C48 H48 120.0 . . ?
C31 C48 C52 119.9(7) . . ?
C52 C48 H48 120.0 . . ?
H13A O13 H13B 104.4 . . ?
S1 C49 H49 123.4 . . ?
C33 C49 S1 113.1(3) . . ?
C33 C49 H49 123.4 . . ?
S2 C50 H50 123.0 . . ?
C26 C50 S2 113.9(2) . . ?
C26 C50 H50 123.0 . . ?
C21 C51 C47 120.3(3) . . ?
C21 C51 H51 119.8 . . ?
C47 C51 H51 119.8 . . ?
C44 C52 C48 120.4(7) . . ?
C44 C52 H52 119.8 . . ?
C48 C52 H52 119.8 . . ?
C53 C54 H54 120.4 . . ?
C55 C54 H54 120.4 . . ?
C55 C54 C53 119.3(12) . . ?
C4 C53 H53 119.1 . . ?
C54 C53 C4 121.7(12) . . ?
C54 C53 H53 119.1 . . ?
C31 C55 H55 119.8 . . ?
C54 C55 C31 120.4(10) . . ?
C54 C55 H55 119.8 . . ?
C35 O6 Zn1 77.7(2) . 2_666 ?

loop_
_geom_bond_atom_site_label_1
_geom_bond_atom_site_label_2
_geom_bond_distance
_geom_bond_site_symmetry_2
_geom_bond_publ_flag
Zn2 O4 2.0183(15) . ?
Zn2 O9 2.1528(16) 2_576 ?
Zn2 O10 2.2706(19) 2_576 ?
Zn2 O3 2.0793(17) . ?
Zn2 N5 2.144(2) . ?
Zn2 N8 2.177(2) 2_576 ?
Zn1 O1 1.9957(15) . ?
Zn1 O5 2.0269(18) 2_666 ?
Zn1 N1 2.163(2) . ?
Zn1 O2 2.0329(18) . ?
Zn1 N4 2.166(2) 2_666 ?
S1 C29 1.689(3) . ?
S1 C49 1.692(4) . ?
S2 C46 1.689(4) . ?
S2 C50 1.684(3) . ?
O1 C3 1.270(3) . ?
O4 C6 1.258(3) . ?
O9 C7 1.253(3) . ?
O10 C7 1.254(3) . ?
O3 C3 1.221(3) . ?
N5 C8 1.337(3) . ?
N5 C12 1.344(3) . ?
O7 C23 1.238(3) . ?
O14 C18 1.227(3) . ?
O5 C35 1.238(4) . ?
N1 C20 1.337(3) . ?
N1 C24 1.329(3) . ?
O2 C6 1.220(3) . ?
N8 C36 1.333(3) . ?
N8 C43 1.323(3) . ?
O8 C17 1.241(4) . ?
N7 H7 0.8600 . ?
N7 C18 1.351(3) . ?
N7 C22 1.455(4) . ?
C1 H1 0.9300 . ?
C1 C2 1.391(3) . ?
C1 C9 1.389(3) . ?
N4 C28 1.334(4) . ?
N4 C41 1.331(3) . ?
C2 C3 1.497(3) . ?
C2 C21 1.391(3) . ?
N3 H3 0.8600 . ?
N3 C23 1.339(4) . ?
N3 C30 1.454(4) . ?
C4 C5 1.392(3) . ?
C4 C6 1.501(3) . ?
C4 C44 1.395(9) . ?
C4 C53 1.416(14) . ?
N6 H6 0.8600 . ?
N6 C32 1.450(3) . ?
N6 C42 1.312(4) . ?
C5 H5 0.9300 . ?
C5 C31 1.381(3) . ?
N2 H2 0.8600 . ?
N2 C17 1.324(4) . ?
N2 C38 1.455(3) . ?
C7 C9 1.501(3) . ?
O12 C42 1.238(4) . ?
C8 H8 0.9300 . ?
C8 C11 1.374(4) . ?
C9 C47 1.384(4) . ?
C10 H10 0.9300 . ?
C10 C12 1.369(4) . ?
C10 C16 1.391(3) . ?
C11 H11 0.9300 . ?
C11 C16 1.386(3) . ?
C12 H12 0.9300 . ?
C13 C17 1.500(4) . ?
C13 C29 1.362(4) . ?
C13 C33 1.439(4) . ?
C14 C34 1.380(4) . ?
C14 C37 1.373(4) . ?
C14 C38 1.503(4) . ?
C15 C25 1.375(4) . ?
C15 C30 1.505(4) . ?
C15 C45 1.385(4) . ?
C16 C32 1.505(4) . ?
C18 C26 1.489(4) . ?
C19 C22 1.510(4) . ?
C19 C39 1.376(4) . ?
C19 C40 1.373(4) . ?
O11 H11A 0.8500 . ?
O11 H11B 0.8498 . ?
C20 H20 0.9300 . ?
C20 C34 1.371(4) . ?
C21 H21 0.9300 . ?
C21 C51 1.381(4) . ?
C22 H22A 0.9700 . ?
C22 H22B 0.9700 . ?
C23 C33 1.493(4) . ?
C24 H24 0.9300 . ?
C24 C37 1.370(4) . ?
C25 H25 0.9300 . ?
C25 C28 1.366(4) . ?
C26 C27 1.452(4) . ?
C26 C50 1.367(4) . ?
C27 C42 1.500(4) . ?
C27 C46 1.361(4) . ?
C28 H28 0.9300 . ?
C29 H29 0.9300 . ?
C30 H30A 0.9700 . ?
C30 H30B 0.9700 . ?
C31 C35 1.504(3) . ?
C31 C48 1.372(9) . ?
C31 C55 1.450(13) . ?
C32 H32A 0.9700 . ?
C32 H32B 0.9700 . ?
C33 C49 1.368(4) . ?
C34 H34 0.9300 . ?
C35 O6 1.235(4) . ?
C36 H36 0.9300 . ?
C36 C40 1.367(4) . ?
C37 H37 0.9300 . ?
C38 H38A 0.9700 . ?
C38 H38B 0.9700 . ?
C39 H39 0.9300 . ?
C39 C43 1.374(4) . ?
C40 H40 0.9300 . ?
C41 H41 0.9300 . ?
C41 C45 1.358(4) . ?
C43 H43 0.9300 . ?
C44 H44 0.9300 . ?
C44 C52 1.390(11) . ?
C45 H45 0.9300 . ?
C46 H46 0.9300 . ?
C47 H47 0.9300 . ?
C47 C51 1.387(4) . ?
C48 H48 0.9300 . ?
C48 C52 1.398(11) . ?
O13 H13A 0.8503 . ?
O13 H13B 0.8505 . ?
C49 H49 0.9300 . ?
C50 H50 0.9300 . ?
C51 H51 0.9300 . ?
C52 H52 0.9300 . ?
C54 H54 0.9300 . ?
C54 C53 1.377(18) . ?
C54 C55 1.360(18) . ?
C53 H53 0.9300 . ?
C55 H55 0.9300 . ?

loop_
_geom_torsion_atom_site_label_1
_geom_torsion_atom_site_label_2
_geom_torsion_atom_site_label_3
_geom_torsion_atom_site_label_4
_geom_torsion
_geom_torsion_site_symmetry_1
_geom_torsion_site_symmetry_2
_geom_torsion_site_symmetry_3
_geom_torsion_site_symmetry_4
_geom_torsion_publ_flag
Zn2 O4 C6 O2 -0.9(4) . . . . ?
Zn2 O4 C6 C4 -179.92(16) . . . . ?
Zn2 O9 C7 O10 -0.6(3) 2_576 . . . ?
Zn2 O9 C7 C9 179.0(2) 2_576 . . . ?
Zn2 O10 C7 O9 0.6(3) 2_576 . . . ?
Zn2 O10 C7 C9 -179.0(2) 2_576 . . . ?
Zn2 N5 C8 C11 -173.60(19) . . . . ?
Zn2 N5 C12 C10 174.1(2) . . . . ?
Zn2 N8 C36 C40 176.7(3) 2_576 . . . ?
Zn2 N8 C43 C39 -176.7(3) 2_576 . . . ?
Zn1 O1 C3 O3 10.6(3) . . . . ?
Zn1 O1 C3 C2 -168.36(15) . . . . ?
Zn1 O5 C35 C31 179.1(2) 2_666 . . . ?
Zn1 O5 C35 O6 -1.5(4) 2_666 . . . ?
Zn1 N1 C20 C34 173.4(3) . . . . ?
Zn1 N1 C24 C37 -172.3(2) . . . . ?
Zn1 O2 C6 O4 16.4(14) . . . . ?
Zn1 O2 C6 C4 -164.6(11) . . . . ?
Zn1 N4 C28 C25 -176.4(2) 2_666 . . . ?
Zn1 N4 C41 C45 176.4(3) 2_666 . . . ?
O9 C7 C9 C1 -6.2(4) . . . . ?
O9 C7 C9 C47 172.7(3) . . . . ?
O10 C7 C9 C1 173.5(2) . . . . ?
O10 C7 C9 C47 -7.6(4) . . . . ?
N5 C8 C11 C16 0.3(4) . . . . ?
O7 C23 C33 C13 -19.2(4) . . . . ?
O7 C23 C33 C49 160.0(3) . . . . ?
O14 C18 C26 C27 23.5(5) . . . . ?
O14 C18 C26 C50 -154.4(3) . . . . ?
O5 C35 O6 Zn1 1.1(3) . . . 2_666 ?
N1 C20 C34 C14 -0.3(5) . . . . ?
N1 C24 C37 C14 -0.8(5) . . . . ?
N8 C36 C40 C19 -0.2(5) . . . . ?
N7 C18 C26 C27 -159.3(3) . . . . ?
N7 C18 C26 C50 22.8(4) . . . . ?
C1 C2 C3 O1 -172.3(2) . . . . ?
C1 C2 C3 O3 8.7(3) . . . . ?
C1 C2 C21 C51 0.5(5) . . . . ?
C1 C9 C47 C51 -0.4(5) . . . . ?
N4 C41 C45 C15 -0.5(5) . . . . ?
C2 C1 C9 C7 -179.5(2) . . . . ?
C2 C1 C9 C47 1.6(4) . . . . ?
C2 C21 C51 C47 0.7(6) . . . . ?
N3 C23 C33 C13 162.3(3) . . . . ?
N3 C23 C33 C49 -18.5(4) . . . . ?
C3 C2 C21 C51 179.4(3) . . . . ?
C4 C5 C31 C35 179.0(3) . . . . ?
C4 C5 C31 C48 -11.4(5) . . . . ?
C4 C5 C31 C55 17.6(7) . . . . ?
C4 C44 C52 C48 4.0(10) . . . . ?
C5 C4 C6 O4 179.8(2) . . . . ?
C5 C4 C6 O2 0.7(4) . . . . ?
C5 C4 C44 C52 -6.6(8) . . . . ?
C5 C4 C53 C54 11.0(13) . . . . ?
C5 C31 C35 O5 11.5(5) . . . . ?
C5 C31 C35 O6 -167.9(3) . . . . ?
C5 C31 C48 C52 8.6(8) . . . . ?
C5 C31 C55 C54 -13.7(14) . . . . ?
C6 C4 C5 C31 -179.4(2) . . . . ?
C6 C4 C44 C52 -176.9(5) . . . . ?
C6 C4 C53 C54 174.1(9) . . . . ?
C7 C9 C47 C51 -179.3(3) . . . . ?
C8 N5 C12 C10 -0.3(4) . . . . ?
C8 C11 C16 C10 -1.2(4) . . . . ?
C8 C11 C16 C32 176.2(3) . . . . ?
C9 C1 C2 C3 179.5(2) . . . . ?
C9 C1 C2 C21 -1.7(4) . . . . ?
C9 C47 C51 C21 -0.8(6) . . . . ?
C10 C16 C32 N6 -13.9(4) . . . . ?
C11 C16 C32 N6 168.9(2) . . . . ?
C12 N5 C8 C11 0.5(4) . . . . ?
C12 C10 C16 C11 1.3(4) . . . . ?
C12 C10 C16 C32 -176.1(3) . . . . ?
C13 C33 C49 S1 0.3(4) . . . . ?
C15 C25 C28 N4 1.0(5) . . . . ?
C16 C10 C12 N5 -0.6(4) . . . . ?
C17 N2 C38 C14 96.7(3) . . . . ?
C17 C13 C29 S1 178.1(2) . . . . ?
C17 C13 C33 C23 1.2(5) . . . . ?
C17 C13 C33 C49 -178.1(3) . . . . ?
C18 N7 C22 C19 -98.9(3) . . . . ?
C18 C26 C27 C42 0.1(5) . . . . ?
C18 C26 C27 C46 -179.3(3) . . . . ?
C18 C26 C50 S2 179.1(2) . . . . ?
C19 C39 C43 N8 0.4(6) . . . . ?
C20 N1 C24 C37 1.9(5) . . . . ?
C21 C2 C3 O1 8.8(4) . . . . ?
C21 C2 C3 O3 -170.2(3) . . . . ?
C22 N7 C18 O14 6.9(4) . . . . ?
C22 N7 C18 C26 -170.3(2) . . . . ?
C22 C19 C39 C43 -180.0(3) . . . . ?
C22 C19 C40 C36 179.8(3) . . . . ?
C23 N3 C30 C15 92.1(3) . . . . ?
C23 C33 C49 S1 -179.0(2) . . . . ?
C24 N1 C20 C34 -1.3(5) . . . . ?
C25 C15 C30 N3 105.6(3) . . . . ?
C25 C15 C45 C41 -0.1(5) . . . . ?
C26 C27 C42 N6 -17.6(5) . . . . ?
C26 C27 C42 O12 163.5(3) . . . . ?
C26 C27 C46 S2 1.1(4) . . . . ?
C27 C26 C50 S2 0.8(4) . . . . ?
C28 N4 C41 C45 1.3(5) . . . . ?
C29 S1 C49 C33 -0.4(3) . . . . ?
C29 C13 C17 O8 27.4(4) . . . . ?
C29 C13 C17 N2 -148.7(3) . . . . ?
C29 C13 C33 C23 179.3(3) . . . . ?
C29 C13 C33 C49 0.0(4) . . . . ?
C30 N3 C23 O7 0.6(4) . . . . ?
C30 N3 C23 C33 179.1(2) . . . . ?
C30 C15 C25 C28 -179.3(3) . . . . ?
C30 C15 C45 C41 179.1(3) . . . . ?
C31 C35 O6 Zn1 -179.5(3) . . . 2_666 ?
C31 C48 C52 C44 -5.0(10) . . . . ?
C32 N6 C42 O12 -3.7(5) . . . . ?
C32 N6 C42 C27 177.3(3) . . . . ?
C33 C13 C17 O8 -154.7(3) . . . . ?
C33 C13 C17 N2 29.2(4) . . . . ?
C33 C13 C29 S1 -0.3(3) . . . . ?
C34 C14 C37 C24 -0.8(5) . . . . ?
C34 C14 C38 N2 -3.6(5) . . . . ?
C35 C31 C48 C52 178.2(5) . . . . ?
C35 C31 C55 C54 -175.1(9) . . . . ?
C36 N8 C43 C39 -0.6(5) . . . . ?
C37 C14 C34 C20 1.4(5) . . . . ?
C37 C14 C38 N2 175.6(3) . . . . ?
C38 N2 C17 O8 -0.3(4) . . . . ?
C38 N2 C17 C13 175.7(2) . . . . ?
C38 C14 C34 C20 -179.4(3) . . . . ?
C38 C14 C37 C24 179.9(3) . . . . ?
C39 C19 C22 N7 -106.3(3) . . . . ?
C39 C19 C40 C36 0.0(5) . . . . ?
C40 C19 C22 N7 73.8(4) . . . . ?
C40 C19 C39 C43 -0.1(5) . . . . ?
C41 N4 C28 C25 -1.6(5) . . . . ?
C42 N6 C32 C16 -87.2(3) . . . . ?
C42 C27 C46 S2 -178.4(3) . . . . ?
C43 N8 C36 C40 0.5(5) . . . . ?
C44 C4 C5 C31 10.4(5) . . . . ?
C44 C4 C6 O4 -10.0(5) . . . . ?
C44 C4 C6 O2 170.9(4) . . . . ?
C45 C15 C25 C28 -0.1(5) . . . . ?
C45 C15 C30 N3 -73.6(4) . . . . ?
C46 S2 C50 C26 -0.2(3) . . . . ?
C46 C27 C42 N6 161.7(3) . . . . ?
C46 C27 C42 O12 -17.2(5) . . . . ?
C48 C31 C35 O5 -158.1(4) . . . . ?
C48 C31 C35 O6 22.6(6) . . . . ?
C49 S1 C29 C13 0.4(3) . . . . ?
C50 S2 C46 C27 -0.5(3) . . . . ?
C50 C26 C27 C42 178.1(3) . . . . ?
C50 C26 C27 C46 -1.2(4) . . . . ?
C53 C4 C5 C31 -16.3(7) . . . . ?
C53 C4 C6 O4 17.1(6) . . . . ?
C53 C4 C6 O2 -162.0(6) . . . . ?
C53 C54 C55 C31 8.7(18) . . . . ?
C55 C31 C35 O5 172.5(6) . . . . ?
C55 C31 C35 O6 -6.9(7) . . . . ?
C55 C54 C53 C4 -7.4(18) . . . . ?
